data_1574638
loop_
_publ_author_name
'Shao, Sufang'
'Yuan, Yang'
'Schmoll, Alban'
'Wu, Xiao-Feng'

_publ_section_title
;
 Copper-catalyzed asymmetric carbonylative hydroallylation of vinylarenes
;
_journal_issue 24
_journal_name_full 'Chemical Science'
_journal_page_first 10951
_journal_page_last 10956
_journal_paper_doi 10.1039/D5SC02421H
_journal_volume 16
_journal_year 2025
_chemical_formula_moiety 'C13 H16 O2'
_chemical_formula_sum 'C13 H16 O2'
_chemical_formula_weight 204.26
_space_group_crystal_system monoclinic
_space_group_IT_number 4
_space_group_name_Hall 'P 2yb'
_space_group_name_H-M_alt 'P 1 21 1'
_atom_sites_solution_hydrogens geom
_atom_sites_solution_primary dual
_audit_creation_date 2024-12-30
_audit_creation_method
;
Olex2 1.5
(compiled 2024.02.16 svn.r378c4104 for OlexSys, GUI svn.r6928)
;
_audit_update_record
;
2024-12-31 deposited with the CCDC.	2025-05-14 downloaded from the CCDC.
;
_cell_angle_alpha 90
_cell_angle_beta 111.827(13)
_cell_angle_gamma 90
_cell_formula_units_Z 2
_cell_length_a 8.9792(10)
_cell_length_b 6.2593(6)
_cell_length_c 11.4802(13)
_cell_measurement_reflns_used 1275
_cell_measurement_temperature 293(2)
_cell_measurement_theta_max 63.7070
_cell_measurement_theta_min 5.3140
_cell_volume 598.97(12)
_computing_cell_refinement 'CrysAlisPro 1.171.42.94a (Rigaku OD, 2023)'
_computing_data_collection 'CrysAlisPro 1.171.42.94a (Rigaku OD, 2023)'
_computing_data_reduction 'CrysAlisPro 1.171.42.94a (Rigaku OD, 2023)'
_computing_molecular_graphics 'Olex2 1.5 (Dolomanov et al., 2009)'
_computing_publication_material 'Olex2 1.5 (Dolomanov et al., 2009)'
_computing_structure_refinement 'XL  (Sheldrick, 2008)'
_computing_structure_solution 'SHELXT 2018/2 (Sheldrick, 2018)'
_diffrn_ambient_temperature 293(2)
_diffrn_detector 'CCD plate'
_diffrn_detector_area_resol_mean 10.4070
_diffrn_detector_type Atlas
_diffrn_measured_fraction_theta_full 0.996
_diffrn_measured_fraction_theta_max 0.996
_diffrn_measurement_details
;
List of Runs (angles in degrees, time in seconds):

  # Type    Start    End  Width  t~exp~   \w     \q     \k     \f   Frames
#--------------------------------------------------------------------------
  1  \w    -88.00 -63.00   1.00    1.18    --  -42.12-178.00-120.00   25
  2  \w     20.00 116.00   1.00    1.18    --   42.12  37.00 -30.00   96
  3  \w     44.00 107.00   1.00    1.18    --   42.12 178.00 150.00   63
  4  \w     73.00  98.00   1.00    4.71    --   92.50  30.00  60.00   25
  5  \w     91.00 118.00   1.00    4.71    --   92.50 -45.00-150.00   27
  6  \w     56.00 161.00   1.00    4.71    --   92.50  15.00 -30.00  105
  7  \w     30.00  59.00   1.00    4.71    --   92.50 -94.00-180.00   29
  8  \w     80.00 163.00   1.00    4.71    --   92.50  77.00-150.00   83
  9  \w     76.00 117.00   1.00    4.71    --   92.50 125.00 -60.00   41
 10  \w     26.00  51.00   1.00    4.71    --   92.50 -45.00-150.00   25
 11  \w     12.00  38.00   1.00    4.71    --   92.50 -94.00 120.00   26
 12  \w    144.00 169.00   1.00    4.71    --   92.50  77.00-120.00   25
 13  \w     64.00 104.00   1.00    4.71    --   92.50  61.00  30.00   40
 14  \w     34.00  74.00   1.00    4.71    --   92.50 -94.00 -60.00   40
 15  \w     75.00 115.00   1.00    4.71    --   92.50 -45.00  30.00   40
 16  \w     25.00  73.00   1.00    4.71    --   92.50 -45.00  30.00   48
;
_diffrn_measurement_device 'four-circle diffractometer'
_diffrn_measurement_device_type 'Xcalibur, Atlas, Gemini ultra'
_diffrn_measurement_method '\w scans'
_diffrn_orient_matrix_type 'CrysAlisPro convention (1999,Acta A55,543-557)'
_diffrn_orient_matrix_UB_11 -0.0276380000
_diffrn_orient_matrix_UB_12 0.0076751000
_diffrn_orient_matrix_UB_13 0.1246974000
_diffrn_orient_matrix_UB_21 -0.1281079000
_diffrn_orient_matrix_UB_22 0.1743936000
_diffrn_orient_matrix_UB_23 -0.0540925000
_diffrn_orient_matrix_UB_31 -0.1300892000
_diffrn_orient_matrix_UB_32 -0.1735569000
_diffrn_orient_matrix_UB_33 -0.0493209000
_diffrn_radiation_monochromator mirror
_diffrn_radiation_probe x-ray
_diffrn_radiation_type 'Cu K\a'
_diffrn_radiation_wavelength 1.54184
_diffrn_reflns_av_R_equivalents 0.0406
_diffrn_reflns_av_unetI/netI 0.0356
_diffrn_reflns_Laue_measured_fraction_full 0.996
_diffrn_reflns_Laue_measured_fraction_max 0.996
_diffrn_reflns_limit_h_max 10
_diffrn_reflns_limit_h_min -10
_diffrn_reflns_limit_k_max 6
_diffrn_reflns_limit_k_min -7
_diffrn_reflns_limit_l_max 11
_diffrn_reflns_limit_l_min -13
_diffrn_reflns_number 2880
_diffrn_reflns_point_group_measured_fraction_full 0.795
_diffrn_reflns_point_group_measured_fraction_max 0.795
_diffrn_reflns_theta_full 66.760
_diffrn_reflns_theta_max 66.760
_diffrn_reflns_theta_min 4.148
_diffrn_source 'fine-focus sealed X-ray tube'
_diffrn_source_type 'Enhance Ultra (Cu) X-ray Source'
_exptl_absorpt_coefficient_mu 0.597
_exptl_absorpt_correction_T_max 1.00000
_exptl_absorpt_correction_T_min 0.90657
_exptl_absorpt_correction_type multi-scan
_exptl_absorpt_process_details
;
CrysAlisPro 1.171.42.94a (Rigaku Oxford Diffraction, 2023)
Empirical absorption correction using spherical harmonics,
implemented in SCALE3 ABSPACK scaling algorithm.
;
_exptl_crystal_colour 'clear light yellow'
_exptl_crystal_colour_lustre clear
_exptl_crystal_colour_modifier light
_exptl_crystal_colour_primary yellow
_exptl_crystal_density_diffrn 1.133
_exptl_crystal_description block
_exptl_crystal_F_000 220
_exptl_crystal_size_max 0.13
_exptl_crystal_size_mid 0.12
_exptl_crystal_size_min 0.1
_refine_diff_density_max 0.104
_refine_diff_density_min -0.144
_refine_diff_density_rms 0.033
_refine_ls_abs_structure_details
;
 Flack x determined using 389 quotients [(I+)-(I-)]/[(I+)+(I-)]
 (Parsons, Flack and Wagner, Acta Cryst. B69 (2013) 249-259).
;
_refine_ls_abs_structure_Flack 0.1(3)
_refine_ls_extinction_method none
_refine_ls_goodness_of_fit_ref 0.929
_refine_ls_hydrogen_treatment constr
_refine_ls_matrix_type full
_refine_ls_number_parameters 140
_refine_ls_number_reflns 1697
_refine_ls_number_restraints 1
_refine_ls_restrained_S_all 0.928
_refine_ls_R_factor_all 0.0590
_refine_ls_R_factor_gt 0.0429
_refine_ls_shift/su_max 0.000
_refine_ls_shift/su_mean 0.000
_refine_ls_structure_factor_coef Fsqd
_refine_ls_weighting_details 'w=1/[\s^2^(Fo^2^)+(0.1000P)^2^] where P=(Fo^2^+2Fc^2^)/3'
_refine_ls_weighting_scheme calc
_refine_ls_wR_factor_gt 0.1183
_refine_ls_wR_factor_ref 0.1383
_reflns_Friedel_coverage 0.453
_reflns_Friedel_fraction_full 0.550
_reflns_Friedel_fraction_max 0.550
_reflns_number_gt 1336
_reflns_number_total 1697
_reflns_threshold_expression 'I > 2\s(I)'
_cod_data_source_file d5sc02421h2.cif
_cod_data_source_block s1223-1_auto
_cod_depositor_comments 'Adding full bibliography for 1574638.cif.'
_cod_database_code 1574638
_shelx_shelxl_version_number 2019/1
_chemical_oxdiff_formula 'C H O'
_shelx_space_group_comment
;
The symmetry employed for this shelxl refinement is uniquely defined
by the following loop, which should always be used as a source of
symmetry information in preference to the above space-group names.
They are only intended as comments.
;
_shelx_estimated_absorpt_t_max 0.943
_shelx_estimated_absorpt_t_min 0.926
_olex2_refinement_description
;
1. Fixed Uiso
 At 1.2 times of:
  All C(H) groups
 At 1.5 times of:
  All C(H,H,H) groups, All O(H) groups
2.a Ternary CH refined with riding coordinates:
 C7(H7)
2.b Aromatic/amide H refined with riding coordinates:
 C5(H5), C6(H6), C2(H2), C3(H3), C9(H9)
2.c Idealised Me refined as rotating group:
 C13(H13A,H13B,H13C), C12(H12A,H12B,H12C), C11(H11A,H11B,H11C)
2.d Idealised tetrahedral OH refined as rotating group:
 O1(H1)
;
_olex2_submission_special_instructions 'No special instructions were received'
_oxdiff_exptl_absorpt_empirical_details
;
Empirical correction (ABSPACK) includes:
- Absorption correction using spherical harmonics
- Frame scaling
;
_oxdiff_exptl_absorpt_empirical_full_max 1.549
_oxdiff_exptl_absorpt_empirical_full_min 0.779

loop_
_space_group_symop_operation_xyz
'x, y, z'
'-x, y+1/2, -z'

loop_
_atom_site_label
_atom_site_type_symbol
_atom_site_fract_x
_atom_site_fract_y
_atom_site_fract_z
_atom_site_U_iso_or_equiv
_atom_site_adp_type
_atom_site_occupancy
_atom_site_site_symmetry_order
_atom_site_calc_flag
_atom_site_refinement_flags_posn
_atom_site_refinement_flags_adp
_atom_site_refinement_flags_occupancy
_atom_site_disorder_assembly
_atom_site_disorder_group
O1 O 0.1281(3) 0.8908(5) 0.2369(3) 0.0804(8) Uani 1 1 d . . . . .
H1 H 0.063241 0.806080 0.245488 0.121 Uiso 1 1 calc R U . . .
O2 O 0.9067(3) 0.6361(5) 0.2848(3) 0.0894(9) Uani 1 1 d . . . . .
C4 C 0.5868(3) 0.6298(5) 0.3631(3) 0.0538(8) Uani 1 1 d . . . . .
C5 C 0.4626(4) 0.5206(6) 0.3792(3) 0.0621(8) Uani 1 1 d . . . . .
H5 H 0.482132 0.387497 0.418029 0.074 Uiso 1 1 calc R U . . .
C1 C 0.2771(4) 0.8009(6) 0.2802(3) 0.0600(8) Uani 1 1 d . . . . .
C8 C 0.8063(4) 0.5153(6) 0.2963(3) 0.0622(8) Uani 1 1 d . . . . .
C6 C 0.3083(4) 0.6060(6) 0.3385(3) 0.0635(9) Uani 1 1 d . . . . .
H6 H 0.226264 0.530371 0.350905 0.076 Uiso 1 1 calc R U . . .
C2 C 0.4005(4) 0.9137(6) 0.2651(3) 0.0642(9) Uani 1 1 d . . . . .
H2 H 0.380945 1.047676 0.227394 0.077 Uiso 1 1 calc R U . . .
C7 C 0.7553(4) 0.5389(6) 0.4085(3) 0.0608(9) Uani 1 1 d . . . . .
H7 H 0.752292 0.395912 0.442350 0.073 Uiso 1 1 calc R U . . .
C10 C 0.7680(5) 0.2667(7) 0.1147(3) 0.0759(11) Uani 1 1 d . . . . .
C3 C 0.5530(4) 0.8284(5) 0.3058(3) 0.0634(9) Uani 1 1 d . . . . .
H3 H 0.635033 0.905901 0.294544 0.076 Uiso 1 1 calc R U . . .
C9 C 0.7265(4) 0.3461(6) 0.2073(3) 0.0691(9) Uani 1 1 d . . . . .
H9 H 0.636255 0.286140 0.215601 0.083 Uiso 1 1 calc R U . . .
C13 C 0.8737(5) 0.6744(8) 0.5130(4) 0.0846(12) Uani 1 1 d . . . . .
H13A H 0.876894 0.816393 0.482522 0.127 Uiso 1 1 calc R U . . .
H13B H 0.978586 0.611655 0.539196 0.127 Uiso 1 1 calc R U . . .
H13C H 0.839736 0.680041 0.583037 0.127 Uiso 1 1 calc R U . . .
C12 C 0.9054(6) 0.3427(11) 0.0840(5) 0.112(2) Uani 1 1 d . . . . .
H12A H 0.869809 0.452728 0.021455 0.167 Uiso 1 1 calc R U . . .
H12B H 0.948472 0.225717 0.052417 0.167 Uiso 1 1 calc R U . . .
H12C H 0.986886 0.398826 0.158250 0.167 Uiso 1 1 calc R U . . .
C11 C 0.6767(8) 0.0850(9) 0.0380(4) 0.1136(18) Uani 1 1 d . . . . .
H11A H 0.742117 -0.041250 0.058342 0.170 Uiso 1 1 calc R U . . .
H11B H 0.647683 0.117530 -0.049440 0.170 Uiso 1 1 calc R U . . .
H11C H 0.581427 0.061223 0.055350 0.170 Uiso 1 1 calc R U . . .

loop_
_atom_site_aniso_label
_atom_site_aniso_U_11
_atom_site_aniso_U_22
_atom_site_aniso_U_33
_atom_site_aniso_U_23
_atom_site_aniso_U_13
_atom_site_aniso_U_12
O1 0.0570(13) 0.0899(19) 0.1009(18) 0.0183(15) 0.0367(13) 0.0074(14)
O2 0.0736(15) 0.089(2) 0.124(2) -0.0071(18) 0.0581(15) -0.0178(16)
C4 0.0524(16) 0.0549(19) 0.0618(15) -0.0035(16) 0.0301(13) -0.0053(16)
C5 0.0627(18) 0.0571(19) 0.0712(18) 0.0065(17) 0.0304(15) -0.0056(17)
C1 0.0549(18) 0.066(2) 0.0654(16) 0.0008(17) 0.0297(14) -0.0012(16)
C8 0.0524(16) 0.0595(18) 0.0808(19) 0.0056(17) 0.0317(15) 0.0022(16)
C6 0.0546(17) 0.071(2) 0.0728(18) 0.0086(18) 0.0329(14) -0.0124(17)
C2 0.0627(19) 0.0567(19) 0.081(2) 0.0107(18) 0.0360(16) 0.0021(17)
C7 0.0540(17) 0.061(2) 0.0707(19) -0.0038(17) 0.0272(15) -0.0005(15)
C10 0.094(3) 0.074(2) 0.0603(18) 0.0101(19) 0.0291(18) 0.013(2)
C3 0.0579(18) 0.057(2) 0.087(2) 0.0046(18) 0.0402(16) -0.0083(16)
C9 0.072(2) 0.068(2) 0.0756(19) 0.0032(18) 0.0377(16) -0.0046(18)
C13 0.071(2) 0.083(3) 0.090(2) -0.018(2) 0.0180(19) 0.002(2)
C12 0.100(3) 0.163(6) 0.088(3) -0.010(3) 0.053(2) 0.008(3)
C11 0.170(5) 0.096(3) 0.075(2) -0.012(3) 0.046(3) -0.007(4)

loop_
_atom_type_symbol
_atom_type_description
_atom_type_scat_dispersion_real
_atom_type_scat_dispersion_imag
_atom_type_scat_source
C C 0.0181 0.0091 'International Tables Vol C Tables 4.2.6.8 and 6.1.1.4'
H H 0.0000 0.0000 'International Tables Vol C Tables 4.2.6.8 and 6.1.1.4'
O O 0.0492 0.0322 'International Tables Vol C Tables 4.2.6.8 and 6.1.1.4'

loop_
_geom_angle_atom_site_label_1
_geom_angle_atom_site_label_2
_geom_angle_atom_site_label_3
_geom_angle
_geom_angle_site_symmetry_1
_geom_angle_site_symmetry_3
_geom_angle_publ_flag
C1 O1 H1 109.5 . . ?
C5 C4 C7 121.4(3) . . ?
C5 C4 C3 117.6(3) . . ?
C3 C4 C7 120.9(3) . . ?
C4 C5 H5 119.4 . . ?
C4 C5 C6 121.2(3) . . ?
C6 C5 H5 119.4 . . ?
O1 C1 C6 122.7(3) . . ?
O1 C1 C2 118.0(3) . . ?
C6 C1 C2 119.3(3) . . ?
O2 C8 C7 119.8(3) . . ?
O2 C8 C9 124.2(3) . . ?
C9 C8 C7 116.0(3) . . ?
C5 C6 H6 119.9 . . ?
C1 C6 C5 120.2(3) . . ?
C1 C6 H6 119.9 . . ?
C1 C2 H2 119.9 . . ?
C1 C2 C3 120.2(3) . . ?
C3 C2 H2 119.9 . . ?
C4 C7 C8 108.7(2) . . ?
C4 C7 H7 107.9 . . ?
C4 C7 C13 112.0(3) . . ?
C8 C7 H7 107.9 . . ?
C8 C7 C13 112.1(3) . . ?
C13 C7 H7 107.9 . . ?
C9 C10 C12 124.7(4) . . ?
C9 C10 C11 119.9(4) . . ?
C12 C10 C11 115.4(4) . . ?
C4 C3 H3 119.3 . . ?
C2 C3 C4 121.5(3) . . ?
C2 C3 H3 119.3 . . ?
C8 C9 H9 116.1 . . ?
C10 C9 C8 127.8(4) . . ?
C10 C9 H9 116.1 . . ?
C7 C13 H13A 109.5 . . ?
C7 C13 H13B 109.5 . . ?
C7 C13 H13C 109.5 . . ?
H13A C13 H13B 109.5 . . ?
H13A C13 H13C 109.5 . . ?
H13B C13 H13C 109.5 . . ?
C10 C12 H12A 109.5 . . ?
C10 C12 H12B 109.5 . . ?
C10 C12 H12C 109.5 . . ?
H12A C12 H12B 109.5 . . ?
H12A C12 H12C 109.5 . . ?
H12B C12 H12C 109.5 . . ?
C10 C11 H11A 109.5 . . ?
C10 C11 H11B 109.5 . . ?
C10 C11 H11C 109.5 . . ?
H11A C11 H11B 109.5 . . ?
H11A C11 H11C 109.5 . . ?
H11B C11 H11C 109.5 . . ?

loop_
_geom_bond_atom_site_label_1
_geom_bond_atom_site_label_2
_geom_bond_distance
_geom_bond_site_symmetry_2
_geom_bond_publ_flag
O1 H1 0.8200 . ?
O1 C1 1.364(4) . ?
O2 C8 1.221(4) . ?
C4 C5 1.378(4) . ?
C4 C7 1.516(4) . ?
C4 C3 1.386(5) . ?
C5 H5 0.9300 . ?
C5 C6 1.394(5) . ?
C1 C6 1.370(5) . ?
C1 C2 1.378(5) . ?
C8 C7 1.526(5) . ?
C8 C9 1.461(6) . ?
C6 H6 0.9300 . ?
C2 H2 0.9300 . ?
C2 C3 1.379(5) . ?
C7 H7 0.9800 . ?
C7 C13 1.530(5) . ?
C10 C9 1.345(5) . ?
C10 C12 1.482(7) . ?
C10 C11 1.485(7) . ?
C3 H3 0.9300 . ?
C9 H9 0.9300 . ?
C13 H13A 0.9600 . ?
C13 H13B 0.9600 . ?
C13 H13C 0.9600 . ?
C12 H12A 0.9600 . ?
C12 H12B 0.9600 . ?
C12 H12C 0.9600 . ?
C11 H11A 0.9600 . ?
C11 H11B 0.9600 . ?
C11 H11C 0.9600 . ?

loop_
_geom_torsion_atom_site_label_1
_geom_torsion_atom_site_label_2
_geom_torsion_atom_site_label_3
_geom_torsion_atom_site_label_4
_geom_torsion
_geom_torsion_site_symmetry_1
_geom_torsion_site_symmetry_2
_geom_torsion_site_symmetry_3
_geom_torsion_site_symmetry_4
_geom_torsion_publ_flag
O1 C1 C6 C5 179.1(3) . . . . ?
O1 C1 C2 C3 -179.2(3) . . . . ?
O2 C8 C7 C4 108.0(4) . . . . ?
O2 C8 C7 C13 -16.4(5) . . . . ?
O2 C8 C9 C10 13.9(6) . . . . ?
C4 C5 C6 C1 0.6(5) . . . . ?
C5 C4 C7 C8 120.5(3) . . . . ?
C5 C4 C7 C13 -115.1(4) . . . . ?
C5 C4 C3 C2 -0.6(5) . . . . ?
C1 C2 C3 C4 -0.4(5) . . . . ?
C6 C1 C2 C3 1.5(5) . . . . ?
C2 C1 C6 C5 -1.6(5) . . . . ?
C7 C4 C5 C6 179.4(3) . . . . ?
C7 C4 C3 C2 -179.5(3) . . . . ?
C7 C8 C9 C10 -167.0(4) . . . . ?
C3 C4 C5 C6 0.5(5) . . . . ?
C3 C4 C7 C8 -60.7(4) . . . . ?
C3 C4 C7 C13 63.8(4) . . . . ?
C9 C8 C7 C4 -71.1(4) . . . . ?
C9 C8 C7 C13 164.5(3) . . . . ?
C12 C10 C9 C8 -1.3(7) . . . . ?
C11 C10 C9 C8 176.5(4) . . . . ?
